data_4343829
loop_
_publ_author_name
'Condron, C.L.'
'Kauzlarich, S.M.'
'Porter, R.'
'Guo, T.'

_publ_section_title
;
 Crystal structures, Raman spectroscopy, and magnetic properties of Ba7.5
 Al13 Si29 and Eu0.27 Ba7.22 Al13 Si29
;
_journal_name_full 'Inorganic Chemistry'
_journal_page_first 9185
_journal_page_last 9191
_journal_volume 44
_journal_year 2005
_chemical_formula_sum 'Al13 Ba7.5 Si29'
_chemical_name_systematic 'Ba7.5 Al13 Si29'
_space_group_IT_number 223
_symmetry_space_group_name_Hall '-P 4n 2 3'
_symmetry_space_group_name_H-M 'P m -3 n'
_cell_angle_alpha 90
_cell_angle_beta 90
_cell_angle_gamma 90
_cell_formula_units_Z 1
_cell_length_a 10.6246
_cell_length_b 10.6246
_cell_length_c 10.6246
_cell_volume 1199.327
_citation_journal_id_ASTM INOCAJ
_cod_data_source_file Condron_INOCAJ_2005_657.cif
_cod_data_source_block Al13Ba7.5Si29
_cod_original_cell_volume 1199.328
_cod_database_code 4343829

loop_
_symmetry_equiv_pos_as_xyz
x,y,z
-y+1/2,x+1/2,z+1/2
-x,-y,z
y+1/2,-x+1/2,z+1/2
x,-y,-z
y+1/2,x+1/2,-z+1/2
-x,y,-z
-y+1/2,-x+1/2,-z+1/2
z,x,y
-x+1/2,z+1/2,y+1/2
-z,-x,y
x+1/2,-z+1/2,y+1/2
z,-x,-y
x+1/2,z+1/2,-y+1/2
-z,x,-y
-x+1/2,-z+1/2,-y+1/2
y,z,x
y,-z,-x
z+1/2,y+1/2,-x+1/2
-y,z,-x
-z+1/2,-y+1/2,-x+1/2
-y,-z,x
z+1/2,-y+1/2,x+1/2
-z+1/2,y+1/2,x+1/2
-x,-y,-z
y-1/2,-x-1/2,-z-1/2
x,y,-z
-y-1/2,x-1/2,-z-1/2
-x,y,z
-y-1/2,-x-1/2,z-1/2
x,-y,z
y-1/2,x-1/2,z-1/2
-z,-x,-y
x-1/2,-z-1/2,-y-1/2
z,x,-y
-x-1/2,z-1/2,-y-1/2
-z,x,y
-x-1/2,-z-1/2,y-1/2
z,-x,y
x-1/2,z-1/2,y-1/2
-y,-z,-x
-y,z,x
-z-1/2,-y-1/2,x-1/2
y,-z,x
z-1/2,y-1/2,x-1/2
y,z,-x
-z-1/2,y-1/2,-x-1/2
z-1/2,-y-1/2,-x-1/2

loop_
_atom_site_label
_atom_site_type_symbol
_atom_site_fract_x
_atom_site_fract_y
_atom_site_fract_z
_atom_site_occupancy
_atom_site_U_iso_or_equiv
Si1 Si 0.25 0 0.5 0.63 0.0
Ba1 Ba 0 0 0 0.924 0.0
Si2 Si 0.18515 0.18515 0.18515 0.63 0.0
Al2 Al 0.18515 0.18515 0.18515 0.28 0.0
Al3 Al 0.11809 0 0.30554 0.28 0.0
Si3 Si 0.11809 0 0.30554 0.63 0.0
Al1 Al 0.25 0 0.5 0.28 0.0
Ba2 Ba 0 0.25 0.5 0.924 0.0
